data_1543179
loop_
_publ_author_name
'Mague, Joel T.'
'Akkurt, Mehmet'
'Mohamed, Shaaban K.'
'Bakhite, Etify A.'
'Albayati, Mustafa R.'

_publ_section_title
;
 Piperidinium
 4-(4-chlorophenyl)-3-cyano-5-ethoxycarbonyl-6-methylpyridine-2-thiolate
;
_journal_coeditor_code XU4007
_journal_issue 4
_journal_name_full IUCrData
_journal_page_first x160651
_journal_paper_doi 10.1107/S2414314616006519
_journal_volume 1
_journal_year 2016
_chemical_formula_iupac 'C5 H12 N +, C16 H12 Cl N2 O2 S -'
_chemical_formula_moiety 'C5 H12 N +, C16 H12 Cl N2 O2 S -'
_chemical_formula_sum 'C21 H24 Cl N3 O2 S'
_chemical_formula_weight 417.94
_chemical_name_common
;
Piperidinium
4-(4-chlorophenyl)-3-cyano-5-ethoxycarbonyl-6-methylpyridine-2-thiolate
;
_chemical_name_systematic 'Piperidin-1-ium [4-(4-chlorophenyl)-3-cyano-5-(ethoxycarbonyl)-6-methylpyridin-2-yl]sulfanide'
_space_group_crystal_system monoclinic
_space_group_IT_number 14
_space_group_name_Hall '-P 2ybc'
_space_group_name_H-M_alt 'P 1 21/c 1'
_symmetry_space_group_name_Hall '-P 2ybc'
_symmetry_space_group_name_H-M 'P 1 21/c 1'
_atom_sites_solution_hydrogens geom
_atom_sites_solution_primary direct
_atom_sites_solution_secondary difmap
_audit_creation_method SHELXL-2014/7
_cell_angle_alpha 90
_cell_angle_beta 105.6030(10)
_cell_angle_gamma 90
_cell_formula_units_Z 4
_cell_length_a 7.2363(2)
_cell_length_b 24.2600(7)
_cell_length_c 12.9049(4)
_cell_measurement_reflns_used 9892
_cell_measurement_temperature 150.(2)
_cell_measurement_theta_max 74.3122
_cell_measurement_theta_min 3.6439
_cell_volume 2182.00(11)
_computing_cell_refinement
;
<i>SAINT</i> (Bruker, 2016)
;
_computing_data_collection
;
<i>APEX3</i> (Bruker, 2016)
;
_computing_data_reduction
;
<i>SAINT</i> (Bruker, 2016)
;
_computing_molecular_graphics
;
<i>DIAMOND</i> (Brandenburg & Putz, 2012)
;
_computing_publication_material
;
<i>SHELXTL</i> (Sheldrick, 2008)
;
_computing_structure_refinement
;
<i>SHELXL2014</i> (Sheldrick, 2015b)
;
_computing_structure_solution
;
<i>SHELXT</i> (Sheldrick, 2015a)
;
_diffrn_ambient_temperature 150(2)
_diffrn_detector_area_resol_mean 10.4167
_diffrn_measured_fraction_theta_full 0.991
_diffrn_measured_fraction_theta_max 0.975
_diffrn_measurement_device_type 'Bruker D8 VENTURE PHOTON 100 CMOS'
_diffrn_measurement_method '\w scans'
_diffrn_radiation_monochromator mirror
_diffrn_radiation_type CuK\a
_diffrn_radiation_wavelength 1.54178
_diffrn_reflns_av_R_equivalents 0.0277
_diffrn_reflns_limit_h_max 8
_diffrn_reflns_limit_h_min -9
_diffrn_reflns_limit_k_max 29
_diffrn_reflns_limit_k_min -30
_diffrn_reflns_limit_l_max 16
_diffrn_reflns_limit_l_min -16
_diffrn_reflns_number 16665
_diffrn_reflns_theta_full 68.500
_diffrn_reflns_theta_max 74.546
_diffrn_reflns_theta_min 3.644
_exptl_absorpt_coefficient_mu 2.611
_exptl_absorpt_correction_T_max 0.72
_exptl_absorpt_correction_T_min 0.61
_exptl_absorpt_correction_type multi-scan
_exptl_absorpt_process_details
;
(<i>SADABS</i>; Bruker, 2016)
;
_exptl_crystal_colour colourless
_exptl_crystal_density_diffrn 1.272
_exptl_crystal_density_method 'not measured'
_exptl_crystal_description block
_exptl_crystal_F_000 880
_exptl_crystal_size_max 0.264
_exptl_crystal_size_mid 0.140
_exptl_crystal_size_min 0.132
_refine_diff_density_max 0.263
_refine_diff_density_min -0.458
_refine_ls_extinction_method none
_refine_ls_goodness_of_fit_ref 1.036
_refine_ls_hydrogen_treatment mixed
_refine_ls_matrix_type full
_refine_ls_number_parameters 263
_refine_ls_number_reflns 4350
_refine_ls_number_restraints 0
_refine_ls_restrained_S_all 1.036
_refine_ls_R_factor_all 0.0396
_refine_ls_R_factor_gt 0.0364
_refine_ls_shift/su_max 0.001
_refine_ls_shift/su_mean 0.000
_refine_ls_structure_factor_coef Fsqd
_refine_ls_weighting_details 'w=1/[\s^2^(Fo^2^)+(0.0538P)^2^+0.8348P] where P=(Fo^2^+2Fc^2^)/3'
_refine_ls_weighting_scheme calc
_refine_ls_wR_factor_gt 0.0948
_refine_ls_wR_factor_ref 0.0974
_reflns_number_gt 3985
_reflns_number_total 4350
_reflns_threshold_expression 'I > 2\s(I)'
_cod_data_source_file xu4007sup1.cif
_cod_data_source_block I
_cod_database_code 1543179
_shelx_space_group_comment
;
The symmetry employed for this shelxl refinement is uniquely defined
by the following loop, which should always be used as a source of
symmetry information in preference to the above space-group names.
They are only intended as comments.
;
_shelx_estimated_absorpt_t_min 0.546
_shelx_estimated_absorpt_t_max 0.724

loop_
_symmetry_equiv_pos_as_xyz
'x, y, z'
'-x, y+1/2, -z+1/2'
'-x, -y, -z'
'x, -y-1/2, z-1/2'

loop_
_atom_site_type_symbol
_atom_site_label
_atom_site_fract_x
_atom_site_fract_y
_atom_site_fract_z
_atom_site_U_iso_or_equiv
_atom_site_adp_type
_atom_site_calc_flag
_atom_site_occupancy
Cl Cl1 -0.39999(7) 0.47748(2) 0.81495(4) 0.04801(14) Uani d 1
S S1 0.59234(5) 0.72882(2) 0.82912(3) 0.02541(11) Uani d 1
O O1 -0.01709(18) 0.59943(6) 0.41297(10) 0.0469(3) Uani d 1
O O2 -0.21430(15) 0.63592(5) 0.50149(9) 0.0366(3) Uani d 1
N N1 0.37767(17) 0.71321(5) 0.62901(9) 0.0245(2) Uani d 1
N N2 0.3246(2) 0.63295(6) 0.96028(10) 0.0395(3) Uani d 1
C C1 0.4064(2) 0.69910(6) 0.73433(11) 0.0226(3) Uani d 1
C C2 0.2804(2) 0.66016(6) 0.76156(10) 0.0230(3) Uani d 1
C C3 0.13227(19) 0.63537(6) 0.68331(10) 0.0223(3) Uani d 1
C C4 0.1123(2) 0.64998(6) 0.57583(10) 0.0231(3) Uani d 1
C C5 0.2355(2) 0.68969(6) 0.55271(11) 0.0246(3) Uani d 1
C C6 0.2084(2) 0.71053(7) 0.43991(11) 0.0333(3) Uani d 1
H H6A 0.2103 0.6794 0.3918 0.050 Uiso calc 1
H H6B 0.3123 0.7361 0.4382 0.050 Uiso calc 1
H H6C 0.0849 0.7297 0.4161 0.050 Uiso calc 1
C C7 0.3071(2) 0.64525(6) 0.87240(11) 0.0270(3) Uani d 1
C C8 0.0020(2) 0.59527(6) 0.71526(10) 0.0229(3) Uani d 1
C C9 -0.1251(2) 0.61412(6) 0.77162(11) 0.0270(3) Uani d 1
H H9 -0.1268 0.6521 0.7891 0.032 Uiso calc 1
C C10 -0.2488(2) 0.57806(6) 0.80233(12) 0.0300(3) Uani d 1
H H10 -0.3361 0.5910 0.8401 0.036 Uiso calc 1
C C11 -0.2431(2) 0.52261(6) 0.77703(12) 0.0295(3) Uani d 1
C C12 -0.1176(2) 0.50282(6) 0.72201(12) 0.0291(3) Uani d 1
H H12 -0.1150 0.4647 0.7057 0.035 Uiso calc 1
C C13 0.0050(2) 0.53949(6) 0.69076(11) 0.0261(3) Uani d 1
H H13 0.0914 0.5264 0.6524 0.031 Uiso calc 1
C C14 -0.0433(2) 0.62493(6) 0.48768(11) 0.0265(3) Uani d 1
C C15 -0.3827(3) 0.61023(9) 0.42940(14) 0.0456(4) Uani d 1
H H15A -0.3432 0.5850 0.3789 0.055 Uiso calc 1
H H15B -0.4682 0.6388 0.3870 0.055 Uiso calc 1
C C16 -0.4853(3) 0.57877(8) 0.49676(16) 0.0458(4) Uani d 1
H H16A -0.6079 0.5652 0.4512 0.069 Uiso calc 1
H H16B -0.5090 0.6030 0.5526 0.069 Uiso calc 1
H H16C -0.4062 0.5475 0.5307 0.069 Uiso calc 1
N N3 0.65498(18) 0.79520(5) 0.59790(9) 0.0248(3) Uani d 1
H H3A 0.572(3) 0.7694(8) 0.6125(15) 0.038(5) Uiso d 1
H H3B 0.604(3) 0.8040(8) 0.5259(16) 0.036(5) Uiso d 1
C C17 0.6606(2) 0.84628(6) 0.66329(11) 0.0286(3) Uani d 1
H H17A 0.7135 0.8375 0.7405 0.034 Uiso calc 1
H H17B 0.5288 0.8607 0.6527 0.034 Uiso calc 1
C C18 0.7836(2) 0.88953(6) 0.63022(13) 0.0323(3) Uani d 1
H H18A 0.7904 0.9226 0.6761 0.039 Uiso calc 1
H H18B 0.7241 0.9005 0.5547 0.039 Uiso calc 1
C C19 0.9854(2) 0.86807(7) 0.64069(13) 0.0343(3) Uani d 1
H H19A 1.0520 0.8624 0.7176 0.041 Uiso calc 1
H H19B 1.0586 0.8957 0.6115 0.041 Uiso calc 1
C C20 0.9797(2) 0.81383(7) 0.57999(13) 0.0333(3) Uani d 1
H H20A 0.9329 0.8209 0.5017 0.040 Uiso calc 1
H H20B 1.1113 0.7987 0.5947 0.040 Uiso calc 1
C C21 0.8506(2) 0.77161(6) 0.61209(12) 0.0299(3) Uani d 1
H H21A 0.8424 0.7382 0.5670 0.036 Uiso calc 1
H H21B 0.9054 0.7609 0.6882 0.036 Uiso calc 1

loop_
_atom_site_aniso_label
_atom_site_aniso_U_11
_atom_site_aniso_U_22
_atom_site_aniso_U_33
_atom_site_aniso_U_12
_atom_site_aniso_U_13
_atom_site_aniso_U_23
Cl1 0.0480(3) 0.0416(2) 0.0606(3) -0.01460(19) 0.0251(2) 0.00572(19)
S1 0.02572(18) 0.02913(19) 0.02096(17) -0.00411(13) 0.00555(13) -0.00248(12)
O1 0.0394(7) 0.0654(9) 0.0355(6) -0.0050(6) 0.0094(5) -0.0263(6)
O2 0.0245(5) 0.0521(7) 0.0311(5) -0.0041(5) 0.0038(4) -0.0120(5)
N1 0.0267(6) 0.0266(6) 0.0211(5) -0.0012(5) 0.0080(5) -0.0011(4)
N2 0.0400(8) 0.0512(9) 0.0247(7) -0.0119(7) 0.0044(6) 0.0053(6)
C1 0.0240(7) 0.0237(6) 0.0210(6) 0.0028(5) 0.0076(5) -0.0017(5)
C2 0.0249(7) 0.0249(6) 0.0197(6) 0.0011(5) 0.0070(5) 0.0000(5)
C3 0.0230(7) 0.0228(6) 0.0219(6) 0.0022(5) 0.0073(5) -0.0017(5)
C4 0.0241(7) 0.0256(6) 0.0194(6) 0.0007(5) 0.0056(5) -0.0029(5)
C5 0.0265(7) 0.0274(7) 0.0206(6) 0.0008(6) 0.0073(5) -0.0015(5)
C6 0.0392(9) 0.0400(8) 0.0206(7) -0.0076(7) 0.0079(6) 0.0014(6)
C7 0.0257(7) 0.0302(7) 0.0240(7) -0.0046(6) 0.0049(5) -0.0006(6)
C8 0.0236(7) 0.0255(6) 0.0189(6) -0.0001(5) 0.0043(5) 0.0004(5)
C9 0.0300(7) 0.0253(7) 0.0275(7) -0.0014(6) 0.0107(6) -0.0037(5)
C10 0.0297(7) 0.0341(8) 0.0292(7) -0.0012(6) 0.0131(6) -0.0017(6)
C11 0.0290(7) 0.0300(7) 0.0288(7) -0.0053(6) 0.0066(6) 0.0045(6)
C12 0.0336(8) 0.0225(6) 0.0296(7) -0.0002(6) 0.0057(6) 0.0011(5)
C13 0.0277(7) 0.0264(7) 0.0245(6) 0.0020(6) 0.0074(5) -0.0005(5)
C14 0.0292(7) 0.0290(7) 0.0209(6) -0.0022(6) 0.0059(5) -0.0013(5)
C15 0.0298(8) 0.0668(12) 0.0345(8) -0.0117(8) -0.0014(7) -0.0086(8)
C16 0.0367(9) 0.0450(10) 0.0478(10) -0.0083(8) -0.0021(8) 0.0044(8)
N3 0.0275(6) 0.0272(6) 0.0200(5) -0.0009(5) 0.0069(5) -0.0001(5)
C17 0.0329(8) 0.0297(7) 0.0233(6) 0.0028(6) 0.0078(6) -0.0046(5)
C18 0.0369(8) 0.0273(7) 0.0306(7) -0.0002(6) 0.0058(6) -0.0031(6)
C19 0.0333(8) 0.0364(8) 0.0322(8) -0.0066(7) 0.0069(6) -0.0037(6)
C20 0.0292(8) 0.0393(8) 0.0332(8) -0.0001(7) 0.0113(6) -0.0062(6)
C21 0.0306(8) 0.0291(7) 0.0295(7) 0.0044(6) 0.0070(6) -0.0023(6)

loop_
_atom_type_symbol
_atom_type_description
_atom_type_scat_dispersion_real
_atom_type_scat_dispersion_imag
_atom_type_scat_source
C C 0.0181 0.0091 'International Tables Vol C Tables 4.2.6.8 and 6.1.1.4'
H H 0.0000 0.0000 'International Tables Vol C Tables 4.2.6.8 and 6.1.1.4'
N N 0.0311 0.0180 'International Tables Vol C Tables 4.2.6.8 and 6.1.1.4'
O O 0.0492 0.0322 'International Tables Vol C Tables 4.2.6.8 and 6.1.1.4'
S S 0.3331 0.5567 'International Tables Vol C Tables 4.2.6.8 and 6.1.1.4'
Cl Cl 0.3639 0.7018 'International Tables Vol C Tables 4.2.6.8 and 6.1.1.4'

loop_
_geom_angle_atom_site_label_1
_geom_angle_atom_site_label_2
_geom_angle_atom_site_label_3
_geom_angle
C14 O2 C15 118.59(13)
C5 N1 C1 120.36(12)
N1 C1 C2 118.54(12)
N1 C1 S1 119.07(10)
C2 C1 S1 122.38(10)
C3 C2 C1 121.77(12)
C3 C2 C7 118.90(13)
C1 C2 C7 119.32(12)
C2 C3 C4 117.52(13)
C2 C3 C8 120.11(12)
C4 C3 C8 122.37(12)
C5 C4 C3 118.92(12)
C5 C4 C14 120.65(12)
C3 C4 C14 120.39(12)
N1 C5 C4 122.83(12)
N1 C5 C6 116.19(13)
C4 C5 C6 120.91(13)
C5 C6 H6A 109.5
C5 C6 H6B 109.5
H6A C6 H6B 109.5
C5 C6 H6C 109.5
H6A C6 H6C 109.5
H6B C6 H6C 109.5
N2 C7 C2 178.55(16)
C13 C8 C9 119.36(13)
C13 C8 C3 121.55(12)
C9 C8 C3 119.09(12)
C10 C9 C8 120.70(14)
C10 C9 H9 119.7
C8 C9 H9 119.7
C9 C10 C11 118.89(14)
C9 C10 H10 120.6
C11 C10 H10 120.6
C12 C11 C10 121.56(14)
C12 C11 Cl1 119.68(12)
C10 C11 Cl1 118.76(12)
C11 C12 C13 119.07(14)
C11 C12 H12 120.5
C13 C12 H12 120.5
C12 C13 C8 120.41(13)
C12 C13 H13 119.8
C8 C13 H13 119.8
O1 C14 O2 124.49(14)
O1 C14 C4 124.71(14)
O2 C14 C4 110.78(12)
O2 C15 C16 107.90(14)
O2 C15 H15A 110.1
C16 C15 H15A 110.1
O2 C15 H15B 110.1
C16 C15 H15B 110.1
H15A C15 H15B 108.4
C15 C16 H16A 109.5
C15 C16 H16B 109.5
H16A C16 H16B 109.5
C15 C16 H16C 109.5
H16A C16 H16C 109.5
H16B C16 H16C 109.5
C21 N3 C17 111.59(11)
C21 N3 H3A 111.3(12)
C17 N3 H3A 111.6(12)
C21 N3 H3B 108.7(12)
C17 N3 H3B 108.5(12)
H3A N3 H3B 104.8(17)
N3 C17 C18 110.21(12)
N3 C17 H17A 109.6
C18 C17 H17A 109.6
N3 C17 H17B 109.6
C18 C17 H17B 109.6
H17A C17 H17B 108.1
C17 C18 C19 111.20(13)
C17 C18 H18A 109.4
C19 C18 H18A 109.4
C17 C18 H18B 109.4
C19 C18 H18B 109.4
H18A C18 H18B 108.0
C18 C19 C20 110.88(13)
C18 C19 H19A 109.5
C20 C19 H19A 109.5
C18 C19 H19B 109.5
C20 C19 H19B 109.5
H19A C19 H19B 108.1
C21 C20 C19 112.07(13)
C21 C20 H20A 109.2
C19 C20 H20A 109.2
C21 C20 H20B 109.2
C19 C20 H20B 109.2
H20A C20 H20B 107.9
N3 C21 C20 109.95(12)
N3 C21 H21A 109.7
C20 C21 H21A 109.7
N3 C21 H21B 109.7
C20 C21 H21B 109.7
H21A C21 H21B 108.2

loop_
_geom_bond_atom_site_label_1
_geom_bond_atom_site_label_2
_geom_bond_distance
Cl1 C11 1.7398(15)
S1 C1 1.7150(14)
O1 C14 1.2027(18)
O2 C14 1.3238(19)
O2 C15 1.4591(19)
N1 C5 1.3447(18)
N1 C1 1.3623(17)
N2 C7 1.146(2)
C1 C2 1.4212(19)
C2 C3 1.3957(19)
C2 C7 1.4371(19)
C3 C4 1.4009(18)
C3 C8 1.4877(19)
C4 C5 1.399(2)
C4 C14 1.4973(19)
C5 C6 1.5031(19)
C6 H6A 0.9800
C6 H6B 0.9800
C6 H6C 0.9800
C8 C13 1.3912(19)
C8 C9 1.3945(19)
C9 C10 1.383(2)
C9 H9 0.9500
C10 C11 1.387(2)
C10 H10 0.9500
C11 C12 1.381(2)
C12 C13 1.391(2)
C12 H12 0.9500
C13 H13 0.9500
C15 C16 1.496(3)
C15 H15A 0.9900
C15 H15B 0.9900
C16 H16A 0.9800
C16 H16B 0.9800
C16 H16C 0.9800
N3 C21 1.4918(19)
N3 C17 1.4937(18)
N3 H3A 0.92(2)
N3 H3B 0.93(2)
C17 C18 1.510(2)
C17 H17A 0.9900
C17 H17B 0.9900
C18 C19 1.522(2)
C18 H18A 0.9900
C18 H18B 0.9900
C19 C20 1.526(2)
C19 H19A 0.9900
C19 H19B 0.9900
C20 C21 1.517(2)
C20 H20A 0.9900
C20 H20B 0.9900
C21 H21A 0.9900
C21 H21B 0.9900

loop_
_geom_hbond_atom_site_label_D
_geom_hbond_atom_site_label_H
_geom_hbond_atom_site_label_A
_geom_hbond_site_symmetry_A
_geom_hbond_distance_DH
_geom_hbond_distance_HA
_geom_hbond_distance_DA
_geom_hbond_angle_DHA
N3 H3A N1 . 0.92(2) 2.01(2) 2.9288(17) 174.5(17)
N3 H3B S1 4_575 0.93(2) 2.64(2) 3.4249(12) 142.6(15)

loop_
_geom_torsion_atom_site_label_1
_geom_torsion_atom_site_label_2
_geom_torsion_atom_site_label_3
_geom_torsion_atom_site_label_4
_geom_torsion
C5 N1 C1 C2 -1.5(2)
C5 N1 C1 S1 178.60(10)
N1 C1 C2 C3 1.5(2)
S1 C1 C2 C3 -178.53(11)
N1 C1 C2 C7 -179.30(13)
S1 C1 C2 C7 0.63(19)
C1 C2 C3 C4 0.4(2)
C7 C2 C3 C4 -178.80(13)
C1 C2 C3 C8 -179.31(12)
C7 C2 C3 C8 1.5(2)
C2 C3 C4 C5 -2.29(19)
C8 C3 C4 C5 177.38(12)
C2 C3 C4 C14 179.91(12)
C8 C3 C4 C14 -0.4(2)
C1 N1 C5 C4 -0.5(2)
C1 N1 C5 C6 176.48(13)
C3 C4 C5 N1 2.5(2)
C14 C4 C5 N1 -179.73(13)
C3 C4 C5 C6 -174.38(13)
C14 C4 C5 C6 3.4(2)
C2 C3 C8 C13 -111.09(15)
C4 C3 C8 C13 69.24(18)
C2 C3 C8 C9 68.53(18)
C4 C3 C8 C9 -111.14(15)
C13 C8 C9 C10 -0.6(2)
C3 C8 C9 C10 179.78(13)
C8 C9 C10 C11 0.6(2)
C9 C10 C11 C12 -0.1(2)
C9 C10 C11 Cl1 -179.55(12)
C10 C11 C12 C13 -0.4(2)
Cl1 C11 C12 C13 179.03(11)
C11 C12 C13 C8 0.4(2)
C9 C8 C13 C12 0.1(2)
C3 C8 C13 C12 179.68(13)
C15 O2 C14 O1 7.8(2)
C15 O2 C14 C4 -173.92(14)
C5 C4 C14 O1 59.9(2)
C3 C4 C14 O1 -122.30(17)
C5 C4 C14 O2 -118.34(15)
C3 C4 C14 O2 59.42(18)
C14 O2 C15 C16 123.12(17)
C21 N3 C17 C18 59.88(15)
N3 C17 C18 C19 -56.81(16)
C17 C18 C19 C20 53.36(17)
C18 C19 C20 C21 -52.65(18)
C17 N3 C21 C20 -58.50(15)
C19 C20 C21 N3 54.82(17)

_cod_database_fobs_code 1543179
